data_1567148
loop_
_publ_author_name
'Jain, Anant Kumar'
'Gau, Michael R.'
'Carroll, Patrick J.'
'Goldberg, Karen I.'

_publ_section_title
;
 The underappreciated influence of ancillary halide on metal-ligand proton
 tautomerism.
;
_journal_issue 26
_journal_name_full 'Chemical science'
_journal_page_first 7837
_journal_page_last 7845
_journal_paper_doi 10.1039/d2sc00279e
_journal_volume 13
_journal_year 2022
_chemical_formula_moiety 'C24 H42 Cl Ir N4 O P2, C H2 Cl2'
_chemical_formula_sum 'C25 H44 Cl3 Ir N4 O P2'
_chemical_formula_weight 777.13
_space_group_crystal_system monoclinic
_space_group_IT_number 14
_space_group_name_Hall '-P 2yn'
_space_group_name_H-M_alt 'P 1 21/n 1'
_atom_sites_solution_hydrogens geom
_atom_sites_solution_primary dual
_audit_creation_date 2021-09-21
_audit_creation_method
;
Olex2 1.5
(compiled 2021.08.20 svn.r13c46975 for OlexSys, GUI svn.r6396)
;
_audit_update_record
;
2021-11-23 deposited with the CCDC.	2022-05-23 downloaded from the CCDC.
;
_cell_angle_alpha 90
_cell_angle_beta 94.0160(10)
_cell_angle_gamma 90
_cell_formula_units_Z 4
_cell_length_a 11.94450(10)
_cell_length_b 10.19850(10)
_cell_length_c 25.8721(3)
_cell_measurement_reflns_used 44051
_cell_measurement_temperature 100
_cell_measurement_theta_max 28.2830
_cell_measurement_theta_min 1.8090
_cell_volume 3143.90(5)
_computing_cell_refinement 'CrysAlisPro 1.171.41.115a (Rigaku OD, 2021)'
_computing_data_collection 'CrysAlisPro 1.171.41.115a (Rigaku OD, 2021)'
_computing_data_reduction 'CrysAlisPro 1.171.41.115a (Rigaku OD, 2021)'
_computing_molecular_graphics 'ORTEP-3 (Farrugia, 2012)'
_computing_publication_material 'Olex2 1.5 (Dolomanov et al., 2009)'
_computing_structure_refinement 'SHELXL (Sheldrick, 2015)'
_computing_structure_solution 'SHELXT (Sheldrick, 2018)'
_diffrn_ambient_environment N~2~
_diffrn_ambient_temperature 100
_diffrn_detector 'HPC area detector'
_diffrn_detector_area_resol_mean 10.0000
_diffrn_detector_type HyPix-6000HE
_diffrn_measured_fraction_theta_full 1.000
_diffrn_measured_fraction_theta_max 1.000
_diffrn_measurement_details
;
List of Runs (angles in degrees, time in seconds):

  # Type    Start    End  Width  t~exp~   \w     \q     \k     \f   Frames
#--------------------------------------------------------------------------
  1  \w    -26.00   1.00   0.50    1.00    --   -9.89  77.00 -90.00   54
  2  \w    -32.00  17.00   0.50    1.00    --   -9.89  80.00 -54.24   98
  3  \w     34.00  63.00   0.50    1.00    --   -9.89  77.00 -90.00   58
  4  \w    -21.00  59.00   0.50    1.00    --   -9.89  57.00-120.00  160
  5  \w    -27.00  -1.00   0.50    1.00    --   -9.89  79.00 102.84   52
  6  \w    -31.00  12.00   0.50    1.00    --   -9.89  78.00 143.80   86
  7  \w     17.00  52.00   0.50    1.00    --   -9.89  31.00  81.00   70
  8  \w    -58.00   3.00   0.50    1.00    --   -9.89 -31.00 -78.00  122
  9  \w    -75.00 -12.00   0.50    1.00    --   -9.89 -57.00-150.00  126
 10  \w    -68.00   5.00   0.50    1.00    --   -9.89 -57.00 -90.00  146
 11  \w    -69.00 -23.00   0.50    1.00    --   -9.89 -77.00 -30.00   92
 12  \w    -64.00 -10.00   0.50    1.00    --   -9.89 -77.00   0.00  108
 13  \w    -80.00  13.00   0.50    1.00    --   -9.89 -77.00  90.00  186
;
_diffrn_measurement_device '\k-geometry diffractometer'
_diffrn_measurement_device_type 'Rigaku XtaLAB Synergy-S'
_diffrn_measurement_method '\w scans'
_diffrn_orient_matrix_type 'CrysAlisPro convention (1999,Acta A55,543-557)'
_diffrn_orient_matrix_UB_11 0.0059704000
_diffrn_orient_matrix_UB_12 0.0635406000
_diffrn_orient_matrix_UB_13 0.0110138000
_diffrn_orient_matrix_UB_21 0.0592215000
_diffrn_orient_matrix_UB_22 -0.0057022000
_diffrn_orient_matrix_UB_23 0.0002053000
_diffrn_orient_matrix_UB_31 -0.0014843000
_diffrn_orient_matrix_UB_32 0.0277712000
_diffrn_orient_matrix_UB_33 -0.0251613000
_diffrn_radiation_monochromator mirror
_diffrn_radiation_probe x-ray
_diffrn_radiation_type 'Mo K\a'
_diffrn_radiation_wavelength 0.71073
_diffrn_reflns_av_R_equivalents 0.0352
_diffrn_reflns_av_unetI/netI 0.0183
_diffrn_reflns_Laue_measured_fraction_full 1.000
_diffrn_reflns_Laue_measured_fraction_max 1.000
_diffrn_reflns_limit_h_max 15
_diffrn_reflns_limit_h_min -15
_diffrn_reflns_limit_k_max 13
_diffrn_reflns_limit_k_min -13
_diffrn_reflns_limit_l_max 34
_diffrn_reflns_limit_l_min -34
_diffrn_reflns_number 67574
_diffrn_reflns_point_group_measured_fraction_full 1.000
_diffrn_reflns_point_group_measured_fraction_max 1.000
_diffrn_reflns_theta_full 25.242
_diffrn_reflns_theta_max 28.282
_diffrn_reflns_theta_min 1.832
_diffrn_source 'micro-focus sealed X-ray tube'
_diffrn_source_type 'PhotonJet (Mo) X-ray Source'
_exptl_absorpt_coefficient_mu 4.629
_exptl_absorpt_correction_T_max 1.00000
_exptl_absorpt_correction_T_min 0.76064
_exptl_absorpt_correction_type multi-scan
_exptl_absorpt_process_details 'SCALE3 ABSPACK'
_exptl_crystal_colour 'light yellow'
_exptl_crystal_density_diffrn 1.642
_exptl_crystal_description block
_exptl_crystal_F_000 1552
_exptl_crystal_size_max 0.27
_exptl_crystal_size_mid 0.22
_exptl_crystal_size_min 0.2
_refine_diff_density_max 1.146
_refine_diff_density_min -0.775
_refine_diff_density_rms 0.082
_refine_ls_extinction_method none
_refine_ls_goodness_of_fit_ref 1.074
_refine_ls_hydrogen_treatment constr
_refine_ls_matrix_type full
_refine_ls_number_parameters 337
_refine_ls_number_reflns 7805
_refine_ls_number_restraints 0
_refine_ls_restrained_S_all 1.074
_refine_ls_R_factor_all 0.0182
_refine_ls_R_factor_gt 0.0163
_refine_ls_shift/su_max 0.003
_refine_ls_shift/su_mean 0.000
_refine_ls_structure_factor_coef Fsqd
_refine_ls_weighting_details 'w=1/[\s^2^(Fo^2^)+(0.0061P)^2^+3.6611P] where P=(Fo^2^+2Fc^2^)/3'
_refine_ls_weighting_scheme calc
_refine_ls_wR_factor_gt 0.0335
_refine_ls_wR_factor_ref 0.0340
_reflns_number_gt 7369
_reflns_number_total 7805
_reflns_threshold_expression 'I > 2\s(I)'
_cod_data_source_file d2sc00279e2.cif
_cod_data_source_block 8111
_cod_depositor_comments 'Adding full bibliography for 1567146--1567153.cif.'
_cod_database_code 1567148
_shelx_shelxl_version_number 2018/3
_olex2_submission_special_instructions 'No special instructions were received'
_oxdiff_exptl_absorpt_empirical_details
;
Empirical correction (ABSPACK) includes:
- Absorption correction using spherical harmonics
- Frame scaling
;
_oxdiff_exptl_absorpt_empirical_full_max 1.186
_oxdiff_exptl_absorpt_empirical_full_min 0.862

loop_
_space_group_symop_operation_xyz
'x, y, z'
'-x+1/2, y+1/2, -z+1/2'
'-x, -y, -z'
'x-1/2, -y-1/2, z-1/2'

loop_
_atom_site_label
_atom_site_type_symbol
_atom_site_fract_x
_atom_site_fract_y
_atom_site_fract_z
_atom_site_U_iso_or_equiv
_atom_site_adp_type
_atom_site_occupancy
_atom_site_site_symmetry_order
_atom_site_calc_flag
_atom_site_refinement_flags_posn
_atom_site_refinement_flags_adp
_atom_site_refinement_flags_occupancy
_atom_site_disorder_assembly
_atom_site_disorder_group
Ir1 Ir 0.56334(2) 0.34638(2) 0.36489(2) 0.00806(2) Uani 1 1 d . . . . .
Cl1 Cl 0.42986(5) 0.17246(5) 0.52549(2) 0.02590(11) Uani 1 1 d . . . . .
P1 P 0.74391(4) 0.26056(4) 0.36046(2) 0.00947(8) Uani 1 1 d . . . . .
P2 P 0.37008(4) 0.37324(4) 0.36241(2) 0.00862(8) Uani 1 1 d . . . . .
O1 O 0.62807(12) 0.62511(14) 0.38176(7) 0.0266(3) Uani 1 1 d . . . . .
N1 N 0.55860(12) 0.14341(15) 0.35087(6) 0.0119(3) Uani 1 1 d . . . . .
N2 N 0.68724(13) -0.02034(15) 0.34894(6) 0.0140(3) Uani 1 1 d . . . . .
N3 N 0.35065(13) 0.14726(15) 0.42661(6) 0.0130(3) Uani 1 1 d . . . . .
N4 N 0.21493(13) 0.16733(16) 0.36364(6) 0.0154(3) Uani 1 1 d . . . . .
C1 C 0.66927(15) 0.10761(18) 0.35315(7) 0.0108(3) Uani 1 1 d . . . . .
C2 C 0.50088(15) 0.02763(18) 0.34422(7) 0.0132(3) Uani 1 1 d . . . . .
H2 H 0.421668 0.017226 0.340918 0.016 Uiso 1 1 calc R U . . .
C3 C 0.57966(16) -0.07041(18) 0.34324(7) 0.0151(4) Uani 1 1 d . . . . .
H3 H 0.562341 -0.160901 0.339177 0.018 Uiso 1 1 calc R U . . .
C4 C 0.81331(15) 0.28979(18) 0.29899(7) 0.0128(3) Uani 1 1 d . . . . .
C5 C 0.71661(16) 0.2926(2) 0.25643(7) 0.0181(4) Uani 1 1 d . . . . .
H5a H 0.679009 0.207162 0.254774 0.027 Uiso 1 1 calc R U . . .
H5b H 0.746622 0.311763 0.222955 0.027 Uiso 1 1 calc R U . . .
H5c H 0.662629 0.360729 0.264480 0.027 Uiso 1 1 calc R U . . .
C6 C 0.89501(17) 0.1802(2) 0.28583(8) 0.0208(4) Uani 1 1 d . . . . .
H6a H 0.962617 0.185016 0.309507 0.031 Uiso 1 1 calc R U . . .
H6b H 0.915663 0.190935 0.250083 0.031 Uiso 1 1 calc R U . . .
H6c H 0.858819 0.094797 0.289532 0.031 Uiso 1 1 calc R U . . .
C7 C 0.87185(17) 0.4237(2) 0.30113(8) 0.0190(4) Uani 1 1 d . . . . .
H7a H 0.818900 0.491162 0.310982 0.028 Uiso 1 1 calc R U . . .
H7b H 0.897877 0.444605 0.266991 0.028 Uiso 1 1 calc R U . . .
H7c H 0.936191 0.421041 0.326783 0.028 Uiso 1 1 calc R U . . .
C8 C 0.84094(15) 0.25461(18) 0.42018(7) 0.0129(3) Uani 1 1 d . . . . .
C9 C 0.94631(16) 0.1726(2) 0.41264(8) 0.0210(4) Uani 1 1 d . . . . .
H9a H 0.924269 0.087661 0.397386 0.032 Uiso 1 1 calc R U . . .
H9b H 0.987668 0.158608 0.446250 0.032 Uiso 1 1 calc R U . . .
H9c H 0.994246 0.219085 0.389466 0.032 Uiso 1 1 calc R U . . .
C10 C 0.77436(16) 0.1908(2) 0.46234(7) 0.0176(4) Uani 1 1 d . . . . .
H10a H 0.704875 0.240048 0.465917 0.026 Uiso 1 1 calc R U . . .
H10b H 0.819728 0.191637 0.495401 0.026 Uiso 1 1 calc R U . . .
H10c H 0.756058 0.100058 0.452561 0.026 Uiso 1 1 calc R U . . .
C11 C 0.87320(16) 0.3949(2) 0.43720(8) 0.0181(4) Uani 1 1 d . . . . .
H11a H 0.917263 0.435715 0.410991 0.027 Uiso 1 1 calc R U . . .
H11b H 0.917919 0.391958 0.470413 0.027 Uiso 1 1 calc R U . . .
H11c H 0.804967 0.446275 0.441037 0.027 Uiso 1 1 calc R U . . .
C12 C 0.30663(15) 0.22270(17) 0.38566(7) 0.0115(3) Uani 1 1 d . . . . .
C13 C 0.28271(16) 0.03908(19) 0.42932(8) 0.0182(4) Uani 1 1 d . . . . .
H13 H 0.291686 -0.031322 0.453293 0.022 Uiso 1 1 calc R U . . .
C14 C 0.20019(16) 0.05294(19) 0.39086(8) 0.0185(4) Uani 1 1 d . . . . .
H14 H 0.140667 -0.007596 0.383694 0.022 Uiso 1 1 calc R U . . .
C15 C 0.45422(16) 0.1637(2) 0.45811(7) 0.0161(4) Uani 1 1 d . . . . .
H15a H 0.491846 0.245084 0.447694 0.019 Uiso 1 1 calc R U . . .
H15b H 0.504775 0.089103 0.452199 0.019 Uiso 1 1 calc R U . . .
C16 C 0.31391(15) 0.38886(18) 0.29255(7) 0.0124(3) Uani 1 1 d . . . . .
C17 C 0.34167(16) 0.26099(19) 0.26492(7) 0.0166(4) Uani 1 1 d . . . . .
H17a H 0.422160 0.242789 0.270560 0.025 Uiso 1 1 calc R U . . .
H17b H 0.321642 0.269880 0.227699 0.025 Uiso 1 1 calc R U . . .
H17c H 0.298943 0.188653 0.278846 0.025 Uiso 1 1 calc R U . . .
C18 C 0.18706(15) 0.4148(2) 0.28450(8) 0.0179(4) Uani 1 1 d . . . . .
H18a H 0.146128 0.345718 0.301577 0.027 Uiso 1 1 calc R U . . .
H18b H 0.164555 0.415060 0.247337 0.027 Uiso 1 1 calc R U . . .
H18c H 0.169644 0.500039 0.299449 0.027 Uiso 1 1 calc R U . . .
C19 C 0.38000(16) 0.50001(19) 0.26794(7) 0.0168(4) Uani 1 1 d . . . . .
H19a H 0.366523 0.582784 0.285716 0.025 Uiso 1 1 calc R U . . .
H19b H 0.355063 0.508199 0.231181 0.025 Uiso 1 1 calc R U . . .
H19c H 0.460352 0.479605 0.271297 0.025 Uiso 1 1 calc R U . . .
C20 C 0.30846(15) 0.50137(18) 0.40507(7) 0.0129(3) Uani 1 1 d . . . . .
C21 C 0.18461(16) 0.4733(2) 0.41410(8) 0.0191(4) Uani 1 1 d . . . . .
H21a H 0.140696 0.469836 0.380676 0.029 Uiso 1 1 calc R U . . .
H21b H 0.155426 0.543185 0.435412 0.029 Uiso 1 1 calc R U . . .
H21c H 0.178908 0.389058 0.431937 0.029 Uiso 1 1 calc R U . . .
C22 C 0.31976(17) 0.63922(18) 0.38213(8) 0.0184(4) Uani 1 1 d . . . . .
H22a H 0.398091 0.654800 0.374886 0.028 Uiso 1 1 calc R U . . .
H22b H 0.296497 0.704649 0.406968 0.028 Uiso 1 1 calc R U . . .
H22c H 0.271897 0.646169 0.349903 0.028 Uiso 1 1 calc R U . . .
C23 C 0.37576(16) 0.4967(2) 0.45786(7) 0.0174(4) Uani 1 1 d . . . . .
H23a H 0.366414 0.410521 0.473769 0.026 Uiso 1 1 calc R U . . .
H23b H 0.348417 0.564918 0.480486 0.026 Uiso 1 1 calc R U . . .
H23c H 0.455395 0.511612 0.453006 0.026 Uiso 1 1 calc R U . . .
C24 C 0.59919(15) 0.51718(19) 0.37573(8) 0.0146(4) Uani 1 1 d . . . . .
Cl2 Cl 0.99626(5) 0.76293(7) 0.35289(3) 0.04114(15) Uani 1 1 d . . . . .
Cl3 Cl 0.90666(8) 0.78028(9) 0.45461(3) 0.0591(2) Uani 1 1 d . . . . .
C25 C 0.87422(17) 0.7607(2) 0.38798(8) 0.0234(4) Uani 1 1 d . . . . .
H25a H 0.823257 0.832106 0.375323 0.028 Uiso 1 1 calc R U . . .
H25b H 0.834461 0.676395 0.381732 0.028 Uiso 1 1 calc R U . . .

loop_
_atom_site_aniso_label
_atom_site_aniso_U_11
_atom_site_aniso_U_22
_atom_site_aniso_U_33
_atom_site_aniso_U_23
_atom_site_aniso_U_13
_atom_site_aniso_U_12
Ir1 0.00660(3) 0.00729(3) 0.01025(4) -0.00001(2) 0.00044(2) 0.00046(2)
Cl1 0.0378(3) 0.0255(3) 0.0144(2) 0.00287(19) 0.0017(2) 0.0021(2)
P1 0.00730(19) 0.0107(2) 0.0104(2) -0.00007(16) 0.00101(16) 0.00086(16)
P2 0.00773(19) 0.0083(2) 0.0097(2) 0.00052(16) 0.00025(16) 0.00048(15)
O1 0.0206(7) 0.0108(7) 0.0482(10) -0.0037(6) 0.0015(7) -0.0024(6)
N1 0.0105(7) 0.0106(7) 0.0147(7) -0.0007(6) 0.0008(6) -0.0003(6)
N2 0.0165(8) 0.0120(7) 0.0136(8) -0.0002(6) 0.0024(6) 0.0016(6)
N3 0.0143(7) 0.0117(7) 0.0132(7) 0.0029(6) 0.0024(6) 0.0001(6)
N4 0.0112(7) 0.0142(8) 0.0208(8) -0.0002(6) 0.0019(6) -0.0015(6)
C1 0.0110(8) 0.0125(8) 0.0092(8) 0.0002(6) 0.0022(6) 0.0007(7)
C2 0.0146(8) 0.0121(8) 0.0131(9) -0.0019(7) 0.0019(7) -0.0028(7)
C3 0.0212(9) 0.0109(8) 0.0136(9) -0.0023(7) 0.0039(7) 0.0001(7)
C4 0.0124(8) 0.0152(9) 0.0112(9) 0.0004(7) 0.0037(7) -0.0012(7)
C5 0.0184(9) 0.0241(10) 0.0119(9) 0.0010(8) 0.0014(7) -0.0021(8)
C6 0.0218(10) 0.0228(10) 0.0190(10) -0.0011(8) 0.0088(8) 0.0051(8)
C7 0.0203(10) 0.0208(10) 0.0164(10) 0.0005(8) 0.0056(8) -0.0069(8)
C8 0.0094(8) 0.0167(9) 0.0125(9) -0.0005(7) -0.0012(7) 0.0008(7)
C9 0.0136(9) 0.0284(11) 0.0206(10) -0.0020(8) -0.0026(8) 0.0089(8)
C10 0.0175(9) 0.0233(10) 0.0118(9) 0.0029(7) 0.0002(7) -0.0013(8)
C11 0.0167(9) 0.0205(10) 0.0168(10) -0.0029(8) -0.0018(7) -0.0024(8)
C12 0.0120(8) 0.0110(8) 0.0119(8) 0.0001(7) 0.0034(7) 0.0016(6)
C13 0.0195(9) 0.0129(9) 0.0231(10) 0.0042(8) 0.0071(8) -0.0019(7)
C14 0.0155(9) 0.0140(9) 0.0267(11) 0.0009(8) 0.0063(8) -0.0036(7)
C15 0.0187(9) 0.0186(9) 0.0108(9) 0.0034(7) 0.0002(7) 0.0013(8)
C16 0.0114(8) 0.0151(8) 0.0105(8) 0.0025(7) -0.0009(7) -0.0006(7)
C17 0.0186(9) 0.0191(9) 0.0119(9) -0.0016(7) -0.0010(7) -0.0014(8)
C18 0.0116(8) 0.0235(10) 0.0178(10) 0.0053(8) -0.0040(7) -0.0002(7)
C19 0.0153(9) 0.0202(10) 0.0148(9) 0.0066(7) 0.0003(7) -0.0023(7)
C20 0.0114(8) 0.0122(8) 0.0151(9) -0.0023(7) 0.0014(7) 0.0029(7)
C21 0.0127(9) 0.0218(10) 0.0234(10) -0.0038(8) 0.0060(7) 0.0030(8)
C22 0.0208(9) 0.0117(9) 0.0227(10) 0.0000(7) 0.0013(8) 0.0032(7)
C23 0.0198(9) 0.0181(9) 0.0143(9) -0.0043(7) 0.0012(7) 0.0036(8)
C24 0.0086(8) 0.0156(9) 0.0196(10) 0.0009(7) 0.0008(7) 0.0027(7)
Cl2 0.0225(3) 0.0421(4) 0.0595(4) -0.0063(3) 0.0074(3) -0.0036(2)
Cl3 0.0742(5) 0.0742(6) 0.0260(3) 0.0006(3) -0.0160(3) 0.0080(4)
C25 0.0189(10) 0.0242(11) 0.0259(11) 0.0016(9) -0.0060(8) 0.0015(8)

loop_
_atom_type_symbol
_atom_type_description
_atom_type_scat_dispersion_real
_atom_type_scat_dispersion_imag
_atom_type_scat_source
C C 0.0033 0.0016 'International Tables Vol C Tables 4.2.6.8 and 6.1.1.4'
H H 0.0000 0.0000 'International Tables Vol C Tables 4.2.6.8 and 6.1.1.4'
Cl Cl 0.1484 0.1585 'International Tables Vol C Tables 4.2.6.8 and 6.1.1.4'
Ir Ir -1.4442 7.9887 'International Tables Vol C Tables 4.2.6.8 and 6.1.1.4'
N N 0.0061 0.0033 'International Tables Vol C Tables 4.2.6.8 and 6.1.1.4'
O O 0.0106 0.0060 'International Tables Vol C Tables 4.2.6.8 and 6.1.1.4'
P P 0.1023 0.0942 'International Tables Vol C Tables 4.2.6.8 and 6.1.1.4'

loop_
_geom_angle_atom_site_label_1
_geom_angle_atom_site_label_2
_geom_angle_atom_site_label_3
_geom_angle
_geom_angle_site_symmetry_1
_geom_angle_site_symmetry_3
_geom_angle_publ_flag
P2 Ir1 P1 164.153(16) . . ?
N1 Ir1 P1 68.69(4) . . ?
N1 Ir1 P2 95.55(4) . . ?
C24 Ir1 P1 99.13(6) . . ?
C24 Ir1 P2 96.59(6) . . ?
C24 Ir1 N1 167.79(7) . . ?
C1 P1 Ir1 82.98(6) . . ?
C1 P1 C4 107.15(8) . . ?
C1 P1 C8 109.45(8) . . ?
C4 P1 Ir1 116.61(6) . . ?
C8 P1 Ir1 119.54(6) . . ?
C8 P1 C4 115.03(8) . . ?
C12 P2 Ir1 108.99(6) . . ?
C12 P2 C16 104.91(8) . . ?
C12 P2 C20 101.56(8) . . ?
C16 P2 Ir1 108.80(6) . . ?
C16 P2 C20 111.90(8) . . ?
C20 P2 Ir1 119.47(6) . . ?
C1 N1 Ir1 103.95(11) . . ?
C1 N1 C2 104.54(15) . . ?
C2 N1 Ir1 151.22(13) . . ?
C1 N2 C3 102.57(15) . . ?
C12 N3 C15 129.26(16) . . ?
C13 N3 C12 106.95(15) . . ?
C13 N3 C15 123.41(16) . . ?
C12 N4 C14 105.78(16) . . ?
N1 C1 P1 104.07(12) . . ?
N2 C1 P1 141.11(14) . . ?
N2 C1 N1 114.81(16) . . ?
N1 C2 C3 106.84(16) . . ?
C2 C3 N2 111.23(16) . . ?
C5 C4 P1 104.86(12) . . ?
C6 C4 P1 113.50(13) . . ?
C6 C4 C5 108.15(16) . . ?
C7 C4 P1 109.85(13) . . ?
C7 C4 C5 109.06(16) . . ?
C7 C4 C6 111.14(16) . . ?
C9 C8 P1 112.31(13) . . ?
C9 C8 C10 109.19(16) . . ?
C9 C8 C11 110.62(16) . . ?
C10 C8 P1 106.19(12) . . ?
C11 C8 P1 109.60(13) . . ?
C11 C8 C10 108.78(16) . . ?
N3 C12 P2 125.02(13) . . ?
N4 C12 P2 124.36(14) . . ?
N4 C12 N3 110.53(16) . . ?
C14 C13 N3 106.26(17) . . ?
C13 C14 N4 110.47(17) . . ?
N3 C15 Cl1 111.38(13) . . ?
C17 C16 P2 107.46(12) . . ?
C17 C16 C18 109.02(15) . . ?
C17 C16 C19 107.36(16) . . ?
C18 C16 P2 115.12(13) . . ?
C18 C16 C19 110.20(15) . . ?
C19 C16 P2 107.38(12) . . ?
C21 C20 P2 112.14(13) . . ?
C22 C20 P2 111.00(13) . . ?
C22 C20 C21 109.87(15) . . ?
C22 C20 C23 108.51(15) . . ?
C23 C20 P2 107.24(12) . . ?
C23 C20 C21 107.93(16) . . ?
O1 C24 Ir1 176.17(17) . . ?
Cl3 C25 Cl2 111.70(11) . . ?

loop_
_geom_bond_atom_site_label_1
_geom_bond_atom_site_label_2
_geom_bond_distance
_geom_bond_site_symmetry_2
_geom_bond_publ_flag
Ir1 P1 2.3379(4) . ?
Ir1 P2 2.3209(4) . ?
Ir1 N1 2.1016(15) . ?
Ir1 C24 1.8109(19) . ?
Cl1 C15 1.7894(19) . ?
P1 C1 1.8001(19) . ?
P1 C4 1.8681(19) . ?
P1 C8 1.8664(18) . ?
P2 C12 1.8323(18) . ?
P2 C16 1.8900(18) . ?
P2 C20 1.8926(18) . ?
O1 C24 1.161(2) . ?
N1 C1 1.369(2) . ?
N1 C2 1.372(2) . ?
N2 C1 1.328(2) . ?
N2 C3 1.381(2) . ?
N3 C12 1.383(2) . ?
N3 C13 1.374(2) . ?
N3 C15 1.443(2) . ?
N4 C12 1.325(2) . ?
N4 C14 1.380(2) . ?
C2 C3 1.374(3) . ?
C4 C5 1.539(3) . ?
C4 C6 1.537(3) . ?
C4 C7 1.534(3) . ?
C8 C9 1.535(3) . ?
C8 C10 1.539(3) . ?
C8 C11 1.538(3) . ?
C13 C14 1.358(3) . ?
C16 C17 1.535(3) . ?
C16 C18 1.538(2) . ?
C16 C19 1.544(3) . ?
C20 C21 1.541(3) . ?
C20 C22 1.536(3) . ?
C20 C23 1.536(3) . ?
Cl2 C25 1.771(2) . ?
Cl3 C25 1.752(2) . ?
